data_7029814
loop_
_publ_author_name
'Zhang, Lei'
'Kuang, Xiaofei'
'Wu, Xiaoyuan'
'Yang, Wenbin'
'Lu, Canzhong'

_publ_section_title
;
 Supramolecular interactions induced hinge-like motion of a metal-organic
 framework accompanied by anisotropic thermal expansion.
;
_journal_issue 19
_journal_name_full 'Dalton transactions (Cambridge, England : 2003)'
_journal_page_first 7146
_journal_page_last 7152
_journal_paper_doi 10.1039/c3dt53580k
_journal_volume 43
_journal_year 2014
_chemical_formula_sum 'C72 H48 Ag4 Mo8 N24 O26'
_chemical_formula_weight 2864.34
_chemical_name_systematic
; 
 ? 
;
_space_group_IT_number 15
_symmetry_cell_setting monoclinic
_symmetry_space_group_name_Hall '-C 2yc'
_symmetry_space_group_name_H-M 'C 1 2/c 1'
_atom_sites_solution_hydrogens geom
_atom_sites_solution_primary direct
_atom_sites_solution_secondary difmap
_audit_creation_method SHELXL-97
_cell_angle_alpha 90.00
_cell_angle_beta 115.158(6)
_cell_angle_gamma 90.00
_cell_formula_units_Z 4
_cell_length_a 21.9660(9)
_cell_length_b 16.6288(6)
_cell_length_c 25.5315(16)
_cell_measurement_reflns_used 10777
_cell_measurement_temperature 410.01(10)
_cell_measurement_theta_max 28.6250
_cell_measurement_theta_min 3.2000
_cell_volume 8441.2(8)
_computing_structure_refinement 'SHELXL-97 (Sheldrick, 1997)'
_computing_structure_solution 'SHELXS-97 (Sheldrick, 1990)'
_diffrn_ambient_temperature 410.01(10)
_diffrn_detector_area_resol_mean 10.3503
_diffrn_measured_fraction_theta_full 0.958
_diffrn_measured_fraction_theta_max 0.958
_diffrn_measurement_device_type 'SuperNova, Dual, Cu at zero, Atlas'
_diffrn_measurement_method '\w scans'
_diffrn_radiation_monochromator mirror
_diffrn_radiation_source 'SuperNova (Mo) X-ray Source'
_diffrn_radiation_type MoK\a
_diffrn_radiation_wavelength 0.71073
_diffrn_reflns_av_R_equivalents 0.0327
_diffrn_reflns_av_sigmaI/netI 0.0405
_diffrn_reflns_limit_h_max 26
_diffrn_reflns_limit_h_min -25
_diffrn_reflns_limit_k_max 19
_diffrn_reflns_limit_k_min -14
_diffrn_reflns_limit_l_max 30
_diffrn_reflns_limit_l_min -26
_diffrn_reflns_number 18231
_diffrn_reflns_theta_full 25.00
_diffrn_reflns_theta_max 25.00
_diffrn_reflns_theta_min 3.07
_exptl_absorpt_coefficient_mu 2.143
_exptl_absorpt_correction_T_max 1.00000
_exptl_absorpt_correction_T_min 0.52911
_exptl_absorpt_correction_type multi-scan
_exptl_crystal_colour brown
_exptl_crystal_density_diffrn 2.254
_exptl_crystal_density_method 'not measured'
_exptl_crystal_description block-like
_exptl_crystal_F_000 5520
_exptl_crystal_size_max 0.33
_exptl_crystal_size_mid 0.10
_exptl_crystal_size_min 0.07
_refine_diff_density_max 2.159
_refine_diff_density_min -0.862
_refine_diff_density_rms 0.156
_refine_ls_extinction_method none
_refine_ls_goodness_of_fit_ref 1.084
_refine_ls_hydrogen_treatment constr
_refine_ls_matrix_type full
_refine_ls_number_parameters 605
_refine_ls_number_reflns 7132
_refine_ls_number_restraints 0
_refine_ls_restrained_S_all 1.084
_refine_ls_R_factor_all 0.0654
_refine_ls_R_factor_gt 0.0501
_refine_ls_shift/su_max 0.001
_refine_ls_shift/su_mean 0.000
_refine_ls_structure_factor_coef Fsqd
_refine_ls_weighting_details 'calc w=1/[\s^2^(Fo^2^)+(0.0818P)^2^+61.8359P] where P=(Fo^2^+2Fc^2^)/3'
_refine_ls_weighting_scheme calc
_refine_ls_wR_factor_gt 0.1445
_refine_ls_wR_factor_ref 0.1586
_reflns_number_gt 5585
_reflns_number_total 7132
_reflns_threshold_expression >2sigma(I)
_cod_data_source_file c3dt53580k2.cif
_cod_data_source_block B_410K
_cod_depositor_comments
;Adding full bibliography for
 ./tmp-cod-update-bibliographies-12899/cifs/7029814.cif.
;
_cod_original_cell_volume 8441.2(7)
_cod_original_sg_symbol_H-M C2/c
_cod_database_code 7029814

loop_
_symmetry_equiv_pos_as_xyz
'x, y, z'
'-x, y, -z+1/2'
'x+1/2, y+1/2, z'
'-x+1/2, y+1/2, -z+1/2'
'-x, -y, -z'
'x, -y, z-1/2'
'-x+1/2, -y+1/2, -z'
'x+1/2, -y+1/2, z-1/2'

loop_
_atom_site_label
_atom_site_type_symbol
_atom_site_fract_x
_atom_site_fract_y
_atom_site_fract_z
_atom_site_U_iso_or_equiv
_atom_site_adp_type
_atom_site_occupancy
_atom_site_symmetry_multiplicity
_atom_site_calc_flag
_atom_site_refinement_flags
Ag1 Ag 0.34423(3) -0.04307(5) -0.63294(3) 0.0544(2) Uani 1 1 d .
Ag2 Ag 0.32195(4) 0.25558(5) -0.13341(3) 0.0615(2) Uani 1 1 d .
C7 C 0.5976(3) 0.4710(4) -0.0007(3) 0.0297(15) Uani 1 1 d .
C14 C 0.7771(4) 0.6382(5) 0.0085(3) 0.0414(19) Uani 1 1 d .
H14A H 0.7980 0.6346 0.0486 0.050 Uiso 1 1 calc R
C17 C 0.2974(4) 0.0842(5) -0.4960(3) 0.0368(17) Uani 1 1 d .
H17A H 0.3196 0.0884 -0.4560 0.044 Uiso 1 1 calc R
C18 C 0.1233(3) 0.2565(4) -0.4993(3) 0.0305(16) Uani 1 1 d .
C19 C 0.5034(4) 0.3848(5) -0.0052(3) 0.0386(18) Uani 1 1 d .
H19A H 0.5229 0.3835 0.0350 0.046 Uiso 1 1 calc R
C22 C 0.0328(4) 0.3103(5) -0.5904(4) 0.045(2) Uani 1 1 d .
H22A H 0.0540 0.2886 -0.6118 0.054 Uiso 1 1 calc R
C24 C 0.0596(4) 0.3014(4) -0.5318(3) 0.0328(16) Uani 1 1 d .
C25 C 0.6816(4) 0.5524(5) 0.0056(3) 0.0354(17) Uani 1 1 d .
C27 C 0.2094(4) 0.2260(5) -0.4140(3) 0.0333(16) Uani 1 1 d .
C28 C 0.4442(4) 0.3444(5) -0.0368(3) 0.0396(18) Uani 1 1 d .
H28A H 0.4246 0.3158 -0.0166 0.048 Uiso 1 1 calc R
C29 C 0.5333(3) 0.4272(5) -0.0346(3) 0.0326(16) Uani 1 1 d .
C30 C 0.2426(4) 0.2366(5) -0.3503(3) 0.0359(17) Uani 1 1 d .
C31 C 0.7199(4) 0.6532(5) -0.1093(4) 0.0386(18) Uani 1 1 d .
H31A H 0.7000 0.6583 -0.1493 0.046 Uiso 1 1 calc R
C32 C 0.6793(4) 0.4565(6) 0.1798(4) 0.053(2) Uani 1 1 d .
H32A H 0.6350 0.4395 0.1597 0.063 Uiso 1 1 calc R
C34 C 0.2355(4) 0.1213(4) -0.5263(3) 0.0344(17) Uani 1 1 d .
C35 C 0.2355(4) 0.0644(5) -0.6125(4) 0.0411(19) Uani 1 1 d .
H35A H 0.2142 0.0575 -0.6525 0.049 Uiso 1 1 calc R
C36 C 0.7145(4) 0.6011(4) -0.0236(3) 0.0314(16) Uani 1 1 d .
C37 C 0.0256(4) 0.3350(6) -0.5020(3) 0.045(2) Uani 1 1 d .
H37A H 0.0428 0.3308 -0.4619 0.054 Uiso 1 1 calc R
C38 C 0.2048(3) 0.1724(4) -0.4967(3) 0.0298(16) Uani 1 1 d .
C39 C 0.6797(4) 0.5021(5) 0.0862(3) 0.0369(18) Uani 1 1 d .
C40 C 0.7122(4) 0.4918(5) 0.1506(3) 0.0388(18) Uani 1 1 d .
C41 C 0.2039(4) 0.1095(5) -0.5862(3) 0.0386(18) Uani 1 1 d .
H41A H 0.1618 0.1320 -0.6080 0.046 Uiso 1 1 calc R
C43 C 0.6861(4) 0.6100(4) -0.0828(3) 0.0349(17) Uani 1 1 d .
H43A H 0.6444 0.5872 -0.1052 0.042 Uiso 1 1 calc R
C45 C 0.3252(4) 0.0412(5) -0.5267(4) 0.0416(19) Uani 1 1 d .
H45A H 0.3675 0.0187 -0.5062 0.050 Uiso 1 1 calc R
C46 C -0.0269(4) 0.3526(5) -0.6172(4) 0.045(2) Uani 1 1 d .
H46A H -0.0441 0.3605 -0.6570 0.054 Uiso 1 1 calc R
C48 C -0.0328(4) 0.3738(6) -0.5323(4) 0.049(2) Uani 1 1 d .
H48A H -0.0550 0.3961 -0.5119 0.059 Uiso 1 1 calc R
C49 C 0.8061(5) 0.5048(6) 0.2410(4) 0.057(2) Uani 1 1 d .
H49A H 0.8503 0.5216 0.2619 0.068 Uiso 1 1 calc R
C51 C 0.8066(4) 0.6806(5) -0.0219(4) 0.049(2) Uani 1 1 d .
H51A H 0.8477 0.7056 -0.0008 0.059 Uiso 1 1 calc R
C52 C 0.5022(4) 0.4280(5) -0.0943(4) 0.045(2) Uani 1 1 d .
H52A H 0.5199 0.4577 -0.1154 0.054 Uiso 1 1 calc R
C53 C 0.7779(4) 0.5161(6) 0.1820(4) 0.050(2) Uani 1 1 d .
H53A H 0.8023 0.5395 0.1639 0.060 Uiso 1 1 calc R
C54 C 0.4443(4) 0.3835(6) -0.1218(4) 0.049(2) Uani 1 1 d .
H54A H 0.4254 0.3808 -0.1620 0.059 Uiso 1 1 calc R
C56 C 0.7118(5) 0.4462(7) 0.2388(4) 0.061(3) Uani 1 1 d .
H56A H 0.6891 0.4208 0.2577 0.073 Uiso 1 1 calc R
C57 C 0.2450(5) 0.2944(6) -0.2644(4) 0.057(2) Uani 1 1 d .
H57A H 0.2257 0.3289 -0.2470 0.069 Uiso 1 1 calc R
C58 C 0.3021(5) 0.1990(6) -0.3168(4) 0.053(2) Uani 1 1 d .
H58A H 0.3246 0.1679 -0.3333 0.064 Uiso 1 1 calc R
C59 C 0.2146(5) 0.2871(6) -0.3235(4) 0.054(2) Uani 1 1 d .
H59A H 0.1757 0.3158 -0.3453 0.064 Uiso 1 1 calc R
C60 C 0.3274(5) 0.2092(7) -0.2575(4) 0.067(3) Uani 1 1 d .
H60A H 0.3666 0.1816 -0.2347 0.081 Uiso 1 1 calc R
N1 N 0.2955(3) 0.0300(4) -0.5834(3) 0.0385(15) Uani 1 1 d .
N2 N -0.0606(3) 0.3823(4) -0.5893(3) 0.0421(16) Uani 1 1 d .
N3 N 0.3005(4) 0.2547(5) -0.2307(3) 0.055(2) Uani 1 1 d .
N4 N 0.2375(3) 0.1770(4) -0.4387(3) 0.0384(15) Uani 1 1 d .
N5 N 0.1478(3) 0.2103(4) -0.5289(3) 0.0364(15) Uani 1 1 d .
N6 N 0.1525(3) 0.2664(4) -0.4422(3) 0.0397(15) Uani 1 1 d .
N7 N 0.4134(3) 0.3439(4) -0.0942(3) 0.0418(16) Uani 1 1 d .
N8 N 0.7753(4) 0.4718(5) 0.2701(3) 0.0528(19) Uani 1 1 d .
N9 N 0.7796(3) 0.6873(4) -0.0793(3) 0.0399(16) Uani 1 1 d .
N10 N 0.6254(3) 0.5128(4) -0.0284(3) 0.0338(14) Uani 1 1 d .
N11 N 0.6226(3) 0.4631(4) 0.0573(3) 0.0362(15) Uani 1 1 d .
N12 N 0.7111(3) 0.5495(4) 0.0634(3) 0.0401(15) Uani 1 1 d .
Mo1 Mo 0.5000 -0.03430(8) -0.7500 0.0579(3) Uani 1 2 d S
Mo2 Mo 0.49870(3) 0.09000(4) -0.63912(3) 0.03570(19) Uani 1 1 d .
Mo3 Mo 0.49165(4) 0.29044(4) -0.64262(3) 0.0377(2) Uani 1 1 d .
Mo4 Mo 0.5000 0.40713(8) -0.7500 0.0552(3) Uani 1 2 d S
Mo5 Mo 0.40790(3) 0.19269(4) -0.79018(3) 0.03539(19) Uani 1 1 d .
O1 O 0.5630(7) -0.0969(7) -0.7079(7) 0.176(6) Uani 1 1 d .
O2 O 0.4662(4) 0.0143(4) -0.7056(3) 0.0682(19) Uani 1 1 d .
O3 O 0.5527(4) 0.0289(6) -0.5856(3) 0.090(3) Uani 1 1 d .
O4 O 0.4276(4) 0.0818(5) -0.6303(3) 0.074(2) Uani 1 1 d .
O5 O 0.5328(3) 0.1892(4) -0.6061(3) 0.0649(18) Uani 1 1 d .
O6 O 0.4487(4) 0.1864(4) -0.7141(3) 0.074(2) Uani 1 1 d .
O7 O 0.4245(4) 0.1043(5) -0.8229(3) 0.073(2) Uani 1 1 d .
O8 O 0.3235(3) 0.1969(4) -0.8171(3) 0.070(2) Uani 1 1 d .
O9 O 0.4227(4) 0.2876(5) -0.6293(4) 0.082(2) Uani 1 1 d .
O10 O 0.5435(4) 0.3511(6) -0.5915(3) 0.091(3) Uani 1 1 d .
O11 O 0.4533(4) 0.3582(5) -0.7111(3) 0.075(2) Uani 1 1 d .
O12 O 0.4345(4) 0.2807(4) -0.8166(3) 0.0678(19) Uani 1 1 d .
O13 O 0.5584(5) 0.4659(6) -0.7021(4) 0.104(3) Uani 1 1 d .

loop_
_atom_site_aniso_label
_atom_site_aniso_U_11
_atom_site_aniso_U_22
_atom_site_aniso_U_33
_atom_site_aniso_U_23
_atom_site_aniso_U_13
_atom_site_aniso_U_12
Ag1 0.0439(4) 0.0773(5) 0.0380(4) 0.0050(3) 0.0135(3) 0.0222(3)
Ag2 0.0608(5) 0.0842(6) 0.0373(4) 0.0012(3) 0.0187(4) -0.0294(4)
C7 0.027(4) 0.029(4) 0.031(4) -0.003(3) 0.010(3) 0.002(3)
C14 0.045(5) 0.050(5) 0.030(4) 0.002(4) 0.016(4) -0.007(4)
C17 0.031(4) 0.042(4) 0.035(4) 0.000(3) 0.012(4) 0.004(3)
C18 0.027(4) 0.034(4) 0.029(4) 0.001(3) 0.010(3) -0.001(3)
C19 0.035(4) 0.053(5) 0.027(4) 0.001(4) 0.012(4) -0.005(4)
C22 0.038(5) 0.064(6) 0.031(5) 0.000(4) 0.012(4) 0.007(4)
C24 0.032(4) 0.037(4) 0.028(4) 0.003(3) 0.011(4) 0.002(3)
C25 0.034(4) 0.034(4) 0.040(5) -0.003(3) 0.017(4) -0.005(3)
C27 0.034(4) 0.039(4) 0.028(4) 0.003(3) 0.015(4) 0.007(3)
C28 0.038(4) 0.044(5) 0.037(5) -0.001(4) 0.016(4) -0.011(4)
C29 0.026(4) 0.038(4) 0.029(4) 0.006(3) 0.007(3) 0.003(3)
C30 0.037(4) 0.039(4) 0.031(4) 0.004(3) 0.014(4) 0.004(3)
C31 0.033(4) 0.044(5) 0.034(4) 0.008(4) 0.010(4) 0.002(4)
C32 0.035(5) 0.078(7) 0.039(5) 0.010(4) 0.009(4) -0.008(4)
C34 0.037(4) 0.033(4) 0.037(4) 0.002(3) 0.019(4) -0.001(3)
C35 0.046(5) 0.046(5) 0.032(4) -0.001(4) 0.018(4) 0.010(4)
C36 0.033(4) 0.028(4) 0.036(4) 0.005(3) 0.017(4) 0.000(3)
C37 0.042(5) 0.068(6) 0.025(4) 0.002(4) 0.014(4) 0.021(4)
C38 0.029(4) 0.026(4) 0.037(4) 0.003(3) 0.017(4) -0.002(3)
C39 0.033(4) 0.047(5) 0.029(4) 0.007(3) 0.011(4) 0.004(4)
C40 0.038(4) 0.049(5) 0.027(4) 0.002(3) 0.011(4) -0.002(4)
C41 0.039(4) 0.037(4) 0.036(4) 0.004(3) 0.012(4) 0.009(3)
C43 0.034(4) 0.033(4) 0.036(4) 0.003(3) 0.013(4) 0.000(3)
C45 0.034(4) 0.051(5) 0.040(5) -0.001(4) 0.015(4) 0.001(4)
C46 0.037(4) 0.064(6) 0.028(4) -0.001(4) 0.008(4) 0.004(4)
C48 0.047(5) 0.063(6) 0.040(5) 0.000(4) 0.020(4) 0.023(4)
C49 0.041(5) 0.076(7) 0.038(5) -0.007(5) 0.001(4) -0.012(5)
C51 0.041(5) 0.055(5) 0.052(6) 0.001(4) 0.021(5) -0.015(4)
C52 0.043(5) 0.056(5) 0.041(5) 0.003(4) 0.022(4) -0.011(4)
C53 0.038(5) 0.059(6) 0.043(5) 0.005(4) 0.008(4) -0.016(4)
C54 0.045(5) 0.062(6) 0.035(5) 0.001(4) 0.013(4) -0.015(4)
C56 0.045(5) 0.101(8) 0.032(5) 0.019(5) 0.013(5) -0.003(5)
C57 0.061(6) 0.073(7) 0.040(5) -0.006(5) 0.024(5) 0.013(5)
C58 0.047(5) 0.065(6) 0.044(5) -0.005(4) 0.016(5) 0.021(4)
C59 0.048(5) 0.079(7) 0.034(5) 0.000(4) 0.018(4) 0.022(5)
C60 0.058(6) 0.093(8) 0.038(6) 0.010(5) 0.009(5) 0.028(6)
N1 0.043(4) 0.040(4) 0.036(4) -0.002(3) 0.019(3) 0.008(3)
N2 0.031(3) 0.054(4) 0.035(4) 0.004(3) 0.009(3) 0.011(3)
N3 0.053(5) 0.079(6) 0.030(4) -0.003(4) 0.015(4) 0.002(4)
N4 0.030(3) 0.048(4) 0.033(4) 0.001(3) 0.010(3) 0.011(3)
N5 0.031(3) 0.043(4) 0.033(4) -0.005(3) 0.011(3) 0.002(3)
N6 0.038(4) 0.049(4) 0.033(4) 0.005(3) 0.016(3) 0.011(3)
N7 0.035(4) 0.049(4) 0.038(4) -0.004(3) 0.013(3) -0.008(3)
N8 0.046(4) 0.071(5) 0.030(4) 0.005(4) 0.005(4) -0.004(4)
N9 0.045(4) 0.040(4) 0.036(4) 0.006(3) 0.019(3) -0.005(3)
N10 0.030(3) 0.037(3) 0.034(4) 0.004(3) 0.013(3) -0.003(3)
N11 0.031(3) 0.045(4) 0.029(3) 0.006(3) 0.008(3) -0.006(3)
N12 0.036(4) 0.051(4) 0.034(4) 0.001(3) 0.015(3) -0.006(3)
Mo1 0.0645(8) 0.0621(8) 0.0680(8) 0.000 0.0483(7) 0.000
Mo2 0.0379(4) 0.0427(4) 0.0260(4) 0.0017(3) 0.0131(3) -0.0004(3)
Mo3 0.0451(4) 0.0399(4) 0.0328(4) -0.0066(3) 0.0211(3) 0.0003(3)
Mo4 0.0547(7) 0.0745(8) 0.0357(6) 0.000 0.0186(6) 0.000
Mo5 0.0295(4) 0.0373(4) 0.0358(4) 0.0042(3) 0.0105(3) 0.0003(3)
O1 0.200(12) 0.117(9) 0.274(17) 0.095(10) 0.161(13) 0.112(9)
O2 0.087(5) 0.059(4) 0.061(4) -0.007(3) 0.034(4) 0.001(4)
O3 0.067(5) 0.125(7) 0.063(5) 0.035(5) 0.012(4) 0.017(5)
O4 0.066(4) 0.098(6) 0.062(5) -0.006(4) 0.030(4) -0.025(4)
O5 0.066(4) 0.077(5) 0.052(4) -0.003(3) 0.026(4) -0.008(4)
O6 0.099(6) 0.069(5) 0.044(4) 0.004(3) 0.022(4) 0.003(4)
O7 0.079(5) 0.081(5) 0.072(5) -0.018(4) 0.044(4) -0.028(4)
O8 0.037(3) 0.069(4) 0.095(6) 0.029(4) 0.020(4) 0.003(3)
O9 0.072(5) 0.093(6) 0.094(6) 0.004(5) 0.047(5) 0.007(4)
O10 0.093(6) 0.125(7) 0.071(5) -0.039(5) 0.051(5) -0.049(5)
O11 0.089(5) 0.073(5) 0.071(5) 0.004(4) 0.043(4) 0.013(4)
O12 0.073(5) 0.069(5) 0.077(5) 0.006(4) 0.047(4) 0.008(4)
O13 0.114(7) 0.088(6) 0.088(6) -0.014(5) 0.022(6) 0.002(5)

loop_
_atom_type_symbol
_atom_type_description
_atom_type_scat_dispersion_real
_atom_type_scat_dispersion_imag
_atom_type_scat_source
C C 0.0033 0.0016 'International Tables Vol C Tables 4.2.6.8 and 6.1.1.4'
H H 0.0000 0.0000 'International Tables Vol C Tables 4.2.6.8 and 6.1.1.4'
N N 0.0061 0.0033 'International Tables Vol C Tables 4.2.6.8 and 6.1.1.4'
O O 0.0106 0.0060 'International Tables Vol C Tables 4.2.6.8 and 6.1.1.4'
Mo Mo -1.6832 0.6857 'International Tables Vol C Tables 4.2.6.8 and 6.1.1.4'
Ag Ag -0.8971 1.1015 'International Tables Vol C Tables 4.2.6.8 and 6.1.1.4'

loop_
_geom_angle_atom_site_label_1
_geom_angle_atom_site_label_2
_geom_angle_atom_site_label_3
_geom_angle
_geom_angle_site_symmetry_1
_geom_angle_site_symmetry_3
N2 Ag1 N8 129.3(3) 3_545 3_444
N2 Ag1 N1 124.1(2) 3_545 .
N8 Ag1 N1 106.6(3) 3_444 .
N9 Ag2 N3 134.3(3) 3_445 .
N9 Ag2 N7 123.5(2) 3_445 .
N3 Ag2 N7 102.1(3) . .
N10 C7 N11 125.3(6) . .
N10 C7 C29 119.1(6) . .
N11 C7 C29 115.6(6) . .
C51 C14 C36 117.9(7) . .
C45 C17 C34 118.6(7) . .
N6 C18 N5 124.5(7) . .
N6 C18 C24 116.8(6) . .
N5 C18 C24 118.7(6) . .
C28 C19 C29 118.6(7) . .
C24 C22 C46 118.4(7) . .
C22 C24 C37 118.3(7) . .
C22 C24 C18 122.2(7) . .
C37 C24 C18 119.5(7) . .
N12 C25 N10 125.3(7) . .
N12 C25 C36 117.6(7) . .
N10 C25 C36 117.0(7) . .
N6 C27 N4 124.7(7) . .
N6 C27 C30 116.5(6) . .
N4 C27 C30 118.7(6) . .
N7 C28 C19 124.1(7) . .
C52 C29 C19 118.6(7) . .
C52 C29 C7 122.5(7) . .
C19 C29 C7 118.9(6) . .
C58 C30 C59 118.3(8) . .
C58 C30 C27 121.7(7) . .
C59 C30 C27 120.0(7) . .
N9 C31 C43 122.5(7) . .
C56 C32 C40 120.0(8) . .
C17 C34 C41 117.4(7) . .
C17 C34 C38 121.5(7) . .
C41 C34 C38 121.2(7) . .
N1 C35 C41 122.9(7) . .
C43 C36 C14 117.8(6) . .
C43 C36 C25 121.4(7) . .
C14 C36 C25 120.8(7) . .
C48 C37 C24 118.7(7) . .
N5 C38 N4 125.1(6) . .
N5 C38 C34 118.2(7) . .
N4 C38 C34 116.8(6) . .
N11 C39 N12 126.2(7) . .
N11 C39 C40 116.9(6) . .
N12 C39 C40 116.9(7) . .
C32 C40 C53 118.2(8) . .
C32 C40 C39 122.0(7) . .
C53 C40 C39 119.8(7) . .
C35 C41 C34 119.4(7) . .
C36 C43 C31 120.0(7) . .
N1 C45 C17 124.2(7) . .
N2 C46 C22 123.6(8) . .
N2 C48 C37 124.4(7) . .
N8 C49 C53 124.9(8) . .
N9 C51 C14 124.0(8) . .
C29 C52 C54 118.3(7) . .
C49 C53 C40 118.0(8) . .
N7 C54 C52 124.0(8) . .
N8 C56 C32 122.4(8) . .
N3 C57 C59 123.5(8) . .
C30 C58 C60 117.4(8) . .
C57 C59 C30 119.3(8) . .
N3 C60 C58 125.4(9) . .
C45 N1 C35 117.5(6) . .
C45 N1 Ag1 122.9(5) . .
C35 N1 Ag1 119.6(5) . .
C48 N2 C46 116.6(7) . .
C48 N2 Ag1 119.8(5) . 3_455
C46 N2 Ag1 123.3(5) . 3_455
C60 N3 C57 116.0(8) . .
C60 N3 Ag2 128.8(7) . .
C57 N3 Ag2 113.8(6) . .
C27 N4 C38 114.8(6) . .
C38 N5 C18 115.0(6) . .
C27 N6 C18 115.9(6) . .
C28 N7 C54 116.3(7) . .
C28 N7 Ag2 114.8(5) . .
C54 N7 Ag2 128.0(6) . .
C49 N8 C56 116.5(7) . .
C49 N8 Ag1 112.9(6) . 3_556
C56 N8 Ag1 130.3(6) . 3_556
C51 N9 C31 117.8(7) . .
C51 N9 Ag2 127.3(5) . 3
C31 N9 Ag2 114.9(5) . 3
C7 N10 C25 114.9(6) . .
C39 N11 C7 114.3(6) . .
C39 N12 C25 113.9(6) . .
O1 Mo1 O1 104.4(11) 2_653 .
O1 Mo1 O2 103.4(5) 2_653 .
O1 Mo1 O2 108.8(5) . .
O1 Mo1 O2 108.8(5) 2_653 2_653
O1 Mo1 O2 103.4(5) . 2_653
O2 Mo1 O2 126.3(5) . 2_653
O4 Mo2 O3 102.3(4) . .
O4 Mo2 O5 103.3(3) . .
O3 Mo2 O5 99.0(4) . .
O4 Mo2 O2 92.7(3) . .
O3 Mo2 O2 100.5(4) . .
O5 Mo2 O2 151.5(3) . .
O4 Mo2 O7 164.3(3) . 2_653
O3 Mo2 O7 90.8(3) . 2_653
O5 Mo2 O7 82.7(3) . 2_653
O2 Mo2 O7 76.4(3) . 2_653
O4 Mo2 O6 91.4(3) . .
O3 Mo2 O6 165.8(4) . .
O5 Mo2 O6 74.1(3) . .
O2 Mo2 O6 82.2(3) . .
O7 Mo2 O6 76.2(3) 2_653 .
O10 Mo3 O9 103.5(4) . .
O10 Mo3 O11 104.2(4) . .
O9 Mo3 O11 96.5(4) . .
O10 Mo3 O5 97.2(4) . .
O9 Mo3 O5 98.8(4) . .
O11 Mo3 O5 149.9(3) . .
O10 Mo3 O12 91.1(3) . 2_653
O9 Mo3 O12 164.9(4) . 2_653
O11 Mo3 O12 75.6(3) . 2_653
O5 Mo3 O12 83.2(3) . 2_653
O10 Mo3 O6 162.5(4) . .
O9 Mo3 O6 92.1(4) . .
O11 Mo3 O6 81.6(3) . .
O5 Mo3 O6 72.1(3) . .
O12 Mo3 O6 74.2(3) 2_653 .
O13 Mo4 O13 107.9(7) 2_653 .
O13 Mo4 O11 102.6(4) 2_653 .
O13 Mo4 O11 106.7(4) . .
O13 Mo4 O11 106.7(4) 2_653 2_653
O13 Mo4 O11 102.6(4) . 2_653
O11 Mo4 O11 129.0(4) . 2_653
O8 Mo5 O6 114.1(4) . .
O8 Mo5 O7 104.4(4) . .
O6 Mo5 O7 110.7(4) . .
O8 Mo5 O12 106.8(3) . .
O6 Mo5 O12 111.4(4) . .
O7 Mo5 O12 109.1(3) . .
Mo1 O2 Mo2 137.0(4) . .
Mo2 O5 Mo3 122.3(4) . .
Mo5 O6 Mo2 140.5(4) . .
Mo5 O6 Mo3 130.3(4) . .
Mo2 O6 Mo3 88.7(2) . .
Mo5 O7 Mo2 127.7(3) . 2_653
Mo4 O11 Mo3 126.7(4) . .
Mo5 O12 Mo3 129.3(4) . 2_653

loop_
_geom_bond_atom_site_label_1
_geom_bond_atom_site_label_2
_geom_bond_distance
_geom_bond_site_symmetry_2
Ag1 N2 2.273(6) 3_545
Ag1 N8 2.301(7) 3_444
Ag1 N1 2.319(6) .
Ag2 N9 2.271(6) 3_445
Ag2 N3 2.322(7) .
Ag2 N7 2.341(6) .
C7 N10 1.313(9) .
C7 N11 1.349(9) .
C7 C29 1.494(10) .
C14 C51 1.397(11) .
C14 C36 1.408(11) .
C17 C45 1.380(11) .
C17 C34 1.389(10) .
C18 N6 1.329(9) .
C18 N5 1.340(9) .
C18 C24 1.488(10) .
C19 C28 1.379(11) .
C19 C29 1.382(10) .
C22 C24 1.363(11) .
C22 C46 1.384(12) .
C24 C37 1.391(10) .
C25 N12 1.337(10) .
C25 N10 1.342(10) .
C25 C36 1.481(10) .
C27 N6 1.329(10) .
C27 N4 1.332(9) .
C27 C30 1.482(10) .
C28 N7 1.328(10) .
C29 C52 1.381(11) .
C30 C58 1.371(11) .
C30 C59 1.381(11) .
C31 N9 1.332(10) .
C31 C43 1.397(10) .
C32 C56 1.375(12) .
C32 C40 1.371(11) .
C34 C41 1.398(11) .
C34 C38 1.477(10) .
C35 N1 1.334(10) .
C35 C41 1.378(11) .
C36 C43 1.377(10) .
C37 C48 1.347(11) .
C38 N5 1.329(10) .
C38 N4 1.344(10) .
C39 N11 1.323(10) .
C39 N12 1.334(10) .
C39 C40 1.498(10) .
C40 C53 1.381(11) .
C45 N1 1.323(10) .
C46 N2 1.324(10) .
C48 N2 1.325(10) .
C49 N8 1.320(12) .
C49 C53 1.376(13) .
C51 N9 1.330(11) .
C52 C54 1.379(12) .
C54 N7 1.342(10) .
C56 N8 1.348(12) .
C57 N3 1.331(12) .
C57 C59 1.371(12) .
C58 C60 1.384(13) .
C60 N3 1.318(12) .
N2 Ag1 2.273(6) 3_455
N8 Ag1 2.301(7) 3_556
N9 Ag2 2.271(6) 3
Mo1 O1 1.700(11) 2_653
Mo1 O1 1.700(11) .
Mo1 O2 1.789(7) .
Mo1 O2 1.789(7) 2_653
Mo2 O4 1.676(7) .
Mo2 O3 1.712(7) .
Mo2 O5 1.859(7) .
Mo2 O2 1.988(7) .
Mo2 O7 2.289(7) 2_653
Mo2 O6 2.377(7) .
Mo3 O10 1.661(7) .
Mo3 O9 1.689(7) .
Mo3 O11 1.945(7) .
Mo3 O5 1.950(7) .
Mo3 O12 2.276(6) 2_653
Mo3 O6 2.397(7) .
Mo4 O13 1.662(9) 2_653
Mo4 O13 1.662(9) .
Mo4 O11 1.890(7) .
Mo4 O11 1.890(7) 2_653
Mo5 O8 1.682(6) .
Mo5 O6 1.764(7) .
Mo5 O7 1.802(8) .
Mo5 O12 1.809(7) .
O7 Mo2 2.289(7) 2_653
O12 Mo3 2.276(6) 2_653
